data_7063123
loop_
_publ_author_name
'\"Omero\(glu, \.Ipek'
'K\"oksoy, Baybars'
'\"Ozt\"urk, Dilek'
'Salah, Lubna'
'Maksheed, Saad'
'Durmu\,s, Mahmut'

_publ_section_title
;
 Photophysicochemical and electrochemical properties of pyrene--BODIPY
 platforms
;
_journal_issue 26
_journal_name_full 'New Journal of Chemistry'
_journal_page_first 11638
_journal_page_last 11646
_journal_paper_doi 10.1039/D4NJ00140K
_journal_volume 48
_journal_year 2024
_chemical_formula_moiety 'C35 H25 B F2 I2 N2'
_chemical_formula_sum 'C35 H25 B F2 I2 N2'
_chemical_formula_weight 776.18
_space_group_crystal_system triclinic
_space_group_IT_number 2
_space_group_name_Hall '-P 1'
_space_group_name_H-M_alt 'P -1'
_atom_sites_solution_hydrogens geom
_atom_sites_solution_primary dual
_audit_creation_date 2022-10-19
_audit_creation_method
;
Olex2 1.5
(compiled 2022.04.07 svn.rca3783a0 for OlexSys, GUI svn.r6498)
;
_audit_update_record
;
2022-10-18 deposited with the CCDC.	2024-04-02 downloaded from the CCDC.
;
_cell_angle_alpha 75.396(8)
_cell_angle_beta 75.221(8)
_cell_angle_gamma 68.248(7)
_cell_formula_units_Z 2
_cell_length_a 10.350(3)
_cell_length_b 11.258(3)
_cell_length_c 15.292(5)
_cell_measurement_reflns_used 2351
_cell_measurement_temperature 296.15
_cell_measurement_theta_max 21.09
_cell_measurement_theta_min 2.21
_cell_volume 1575.4(8)
_computing_molecular_graphics 'Olex2 1.5 (Dolomanov et al., 2009)'
_computing_publication_material 'Olex2 1.5 (Dolomanov et al., 2009)'
_computing_structure_refinement 'SHELXL 2018/3 (Sheldrick, 2015)'
_computing_structure_solution 'SHELXT 2018/2 (Sheldrick, 2018)'
_diffrn_ambient_temperature 296.15
_diffrn_detector_area_resol_mean 8.3333
_diffrn_measured_fraction_theta_full 0.981
_diffrn_measured_fraction_theta_max 0.981
_diffrn_measurement_device_type 'Bruker APEX-II CCD'
_diffrn_measurement_method '\f and \w scans'
_diffrn_radiation_monochromator 'multilayer QUAZAR mirrors'
_diffrn_radiation_type MoK\a
_diffrn_radiation_wavelength 0.71073
_diffrn_reflns_av_R_equivalents 0.0438
_diffrn_reflns_av_unetI/netI 0.0630
_diffrn_reflns_Laue_measured_fraction_full 0.981
_diffrn_reflns_Laue_measured_fraction_max 0.981
_diffrn_reflns_limit_h_max 12
_diffrn_reflns_limit_h_min -12
_diffrn_reflns_limit_k_max 13
_diffrn_reflns_limit_k_min -13
_diffrn_reflns_limit_l_max 18
_diffrn_reflns_limit_l_min -18
_diffrn_reflns_number 11935
_diffrn_reflns_point_group_measured_fraction_full 0.981
_diffrn_reflns_point_group_measured_fraction_max 0.981
_diffrn_reflns_theta_full 25.026
_diffrn_reflns_theta_max 25.026
_diffrn_reflns_theta_min 1.399
_diffrn_standards_number 0
_exptl_absorpt_coefficient_mu 2.035
_exptl_absorpt_correction_type none
_exptl_crystal_colour red
_exptl_crystal_colour_primary red
_exptl_crystal_density_diffrn 1.636
_exptl_crystal_description plate
_exptl_crystal_F_000 756
_exptl_crystal_size_max 0.168
_exptl_crystal_size_mid 0.054
_exptl_crystal_size_min 0.042
_refine_diff_density_max 0.688
_refine_diff_density_min -0.769
_refine_diff_density_rms 0.075
_refine_ls_extinction_method none
_refine_ls_goodness_of_fit_ref 1.017
_refine_ls_hydrogen_treatment constr
_refine_ls_matrix_type full
_refine_ls_number_parameters 383
_refine_ls_number_reflns 5464
_refine_ls_number_restraints 0
_refine_ls_restrained_S_all 1.017
_refine_ls_R_factor_all 0.0802
_refine_ls_R_factor_gt 0.0432
_refine_ls_shift/su_max 0.001
_refine_ls_shift/su_mean 0.000
_refine_ls_structure_factor_coef Fsqd
_refine_ls_weighting_details 'w=1/[\s^2^(Fo^2^)+(0.0408P)^2^] where P=(Fo^2^+2Fc^2^)/3'
_refine_ls_weighting_scheme calc
_refine_ls_wR_factor_gt 0.0932
_refine_ls_wR_factor_ref 0.1097
_reflns_Friedel_coverage 0.000
_reflns_number_gt 3346
_reflns_number_total 5464
_reflns_threshold_expression 'I > 2\s(I)'
_cod_data_source_file d4nj00140k2.cif
_cod_data_source_block 19gtu464_ibbpy_02_0m
_cod_depositor_comments 'Adding full bibliography for 7063123.cif.'
_cod_original_cell_volume 1575.4(7)
_cod_database_code 7063123
_shelx_shelxl_version_number 2018/3
_shelx_space_group_comment
;
The symmetry employed for this shelxl refinement is uniquely defined
by the following loop, which should always be used as a source of
symmetry information in preference to the above space-group names.
They are only intended as comments.
;
_shelx_estimated_absorpt_t_max 0.919
_shelx_estimated_absorpt_t_min 0.726
_olex2_refinement_description
;
1. Fixed Uiso
 At 1.2 times of:
  All C(H) groups
 At 1.5 times of:
  All C(H,H,H) groups
2.a Aromatic/amide H refined with riding coordinates:
 C00F(H00F), C00J(H00J), C00L(H00L), C00M(H00M), C00T(H00T), C00U(H00U),
 C00V(H00V), C00X(H00X), C00Y(H00Y), C00Z(H00Z), C014(H014), C015(H015),
 C017(H017)
2.b Idealised Me refined as rotating group:
 C010(H01a,H01b,H01c), C011(H01d,H01e,H01f), C012(H01g,H01h,H01i), C013(H01j,
 H01k,H01l)
;
_smtbx_masks_void_probe_radius 1.2
_smtbx_masks_void_truncation_radius 1.2
_olex2_submission_special_instructions 'No special instructions were received'

loop_
_space_group_symop_operation_xyz
'x, y, z'
'-x, -y, -z'

loop_
_atom_site_label
_atom_site_type_symbol
_atom_site_fract_x
_atom_site_fract_y
_atom_site_fract_z
_atom_site_U_iso_or_equiv
_atom_site_adp_type
_atom_site_occupancy
_atom_site_site_symmetry_order
_atom_site_calc_flag
_atom_site_refinement_flags_posn
_atom_site_refinement_flags_adp
_atom_site_refinement_flags_occupancy
_atom_site_disorder_assembly
_atom_site_disorder_group
I01 I 1.27501(5) 0.72599(4) 0.12792(3) 0.08129(18) Uani 1 1 d . . . . .
I02 I 0.64566(5) 0.12188(4) 0.17042(3) 0.08151(18) Uani 1 1 d . . . . .
F004 F 1.1935(3) 0.2204(3) 0.1325(2) 0.0666(9) Uani 1 1 d . . . . .
F005 F 1.1236(3) 0.3390(3) 0.0002(2) 0.0682(9) Uani 1 1 d . . . . .
N006 N 1.0895(4) 0.4509(4) 0.1236(3) 0.0456(10) Uani 1 1 d . . . . .
N007 N 0.9441(4) 0.3138(4) 0.1310(3) 0.0481(11) Uani 1 1 d . . . . .
C008 C 0.2548(5) 0.7678(4) 0.4709(3) 0.0388(11) Uani 1 1 d . . . . .
C009 C 0.8531(5) 0.4951(4) 0.2119(3) 0.0393(11) Uani 1 1 d . . . . .
C00A C 0.7342(5) 0.5768(4) 0.2738(3) 0.0382(11) Uani 1 1 d . . . . .
C00B C 0.1437(5) 0.8274(4) 0.5389(3) 0.0421(12) Uani 1 1 d . . . . .
C00C C 0.3852(5) 0.7872(4) 0.4554(3) 0.0440(12) Uani 1 1 d . . . . .
C00D C 0.5090(5) 0.7180(4) 0.3908(3) 0.0429(12) Uani 1 1 d . . . . .
C00E C 0.8347(5) 0.3915(4) 0.1887(3) 0.0428(12) Uani 1 1 d . . . . .
C00F C 0.6141(5) 0.6112(5) 0.4249(3) 0.0475(13) Uani 1 1 d . . . . .
H00F H 0.609522 0.586145 0.488122 0.057 Uiso 1 1 calc R U . . .
C00G C 0.7178(5) 0.3435(5) 0.2108(3) 0.0479(13) Uani 1 1 d . . . . .
C00H C 0.1640(5) 0.9098(4) 0.5863(3) 0.0467(13) Uani 1 1 d . . . . .
C00I C 0.9771(5) 0.5265(5) 0.1801(3) 0.0429(12) Uani 1 1 d . . . . .
C00J C 0.7259(5) 0.5412(5) 0.3667(3) 0.0473(13) Uani 1 1 d . . . . .
H00J H 0.795778 0.469427 0.390863 0.057 Uiso 1 1 calc R U . . .
C00K C 1.0161(5) 0.6289(5) 0.1917(3) 0.0472(13) Uani 1 1 d . . . . .
C00L C 0.2285(5) 0.6871(5) 0.4231(3) 0.0472(13) Uani 1 1 d . . . . .
H00L H 0.299443 0.648776 0.377641 0.057 Uiso 1 1 calc R U . . .
C00M C 0.4019(5) 0.8697(5) 0.5036(4) 0.0534(14) Uani 1 1 d . . . . .
H00M H 0.488113 0.883838 0.492254 0.064 Uiso 1 1 calc R U . . .
C00N C 0.0137(5) 0.8033(5) 0.5587(3) 0.0485(13) Uani 1 1 d . . . . .
C00O C 1.1524(5) 0.6112(5) 0.1420(4) 0.0534(14) Uani 1 1 d . . . . .
C00P C 1.1945(5) 0.5007(6) 0.1012(4) 0.0562(14) Uani 1 1 d . . . . .
C00Q C 0.7615(5) 0.2397(5) 0.1669(4) 0.0515(14) Uani 1 1 d . . . . .
C00R C -0.0083(5) 0.7228(5) 0.5107(4) 0.0553(14) Uani 1 1 d . . . . .
C00S C 0.8994(6) 0.2213(5) 0.1202(4) 0.0545(14) Uani 1 1 d . . . . .
C00T C 0.6313(5) 0.6836(5) 0.2380(4) 0.0587(15) Uani 1 1 d . . . . .
H00T H 0.636442 0.709082 0.174762 0.070 Uiso 1 1 calc R U . . .
C00U C 0.2934(6) 0.9297(5) 0.5671(4) 0.0551(14) Uani 1 1 d . . . . .
H00U H 0.306803 0.984630 0.597793 0.066 Uiso 1 1 calc R U . . .
C00V C 0.0493(6) 0.9673(5) 0.6558(4) 0.0593(15) Uani 1 1 d . . . . .
H00V H 0.060844 1.022235 0.687391 0.071 Uiso 1 1 calc R U . . .
C00W C -0.0960(5) 0.8615(6) 0.6292(4) 0.0582(15) Uani 1 1 d . . . . .
C00X C 0.1046(6) 0.6652(5) 0.4422(4) 0.0558(15) Uani 1 1 d . . . . .
H00X H 0.091907 0.611457 0.410133 0.067 Uiso 1 1 calc R U . . .
C00Y C 0.5199(5) 0.7526(5) 0.2976(4) 0.0623(16) Uani 1 1 d . . . . .
H00Y H 0.450411 0.824676 0.273406 0.075 Uiso 1 1 calc R U . . .
C00Z C -0.0720(6) 0.9434(5) 0.6754(4) 0.0642(17) Uani 1 1 d . . . . .
H00Z H -0.143313 0.981487 0.720777 0.077 Uiso 1 1 calc R U . . .
C010 C 0.9313(6) 0.7399(5) 0.2408(4) 0.0632(16) Uani 1 1 d . . . . .
H01A H 0.858782 0.798912 0.207307 0.095 Uiso 1 1 calc R U . . .
H01B H 0.991900 0.784307 0.245394 0.095 Uiso 1 1 calc R U . . .
H01C H 0.888574 0.707932 0.301242 0.095 Uiso 1 1 calc R U . . .
C011 C 0.5761(5) 0.3923(5) 0.2704(4) 0.0683(17) Uani 1 1 d . . . . .
H01D H 0.586528 0.368985 0.333706 0.102 Uiso 1 1 calc R U . . .
H01E H 0.512669 0.354059 0.261344 0.102 Uiso 1 1 calc R U . . .
H01F H 0.538468 0.485135 0.254287 0.102 Uiso 1 1 calc R U . . .
C012 C 1.3317(6) 0.4448(6) 0.0396(4) 0.082(2) Uani 1 1 d . . . . .
H01G H 1.327562 0.490971 -0.022152 0.123 Uiso 1 1 calc R U . . .
H01H H 1.347587 0.354690 0.041450 0.123 Uiso 1 1 calc R U . . .
H01I H 1.407715 0.453015 0.060248 0.123 Uiso 1 1 calc R U . . .
C013 C 0.9938(6) 0.1176(6) 0.0650(4) 0.080(2) Uani 1 1 d . . . . .
H01J H 1.015297 0.156823 0.001950 0.120 Uiso 1 1 calc R U . . .
H01K H 0.946478 0.057011 0.068802 0.120 Uiso 1 1 calc R U . . .
H01L H 1.079880 0.072834 0.088842 0.120 Uiso 1 1 calc R U . . .
C014 C -0.2219(7) 0.8315(7) 0.6494(5) 0.083(2) Uani 1 1 d . . . . .
H014 H -0.293672 0.866189 0.695934 0.100 Uiso 1 1 calc R U . . .
C015 C -0.1374(7) 0.6988(6) 0.5333(5) 0.079(2) Uani 1 1 d . . . . .
H015 H -0.153257 0.646443 0.501632 0.095 Uiso 1 1 calc R U . . .
B016 B 1.0930(6) 0.3276(6) 0.0940(4) 0.0509(16) Uani 1 1 d . . . . .
C017 C -0.2418(7) 0.7533(8) 0.6029(6) 0.095(2) Uani 1 1 d . . . . .
H017 H -0.326686 0.735894 0.618021 0.113 Uiso 1 1 calc R U . . .

loop_
_atom_site_aniso_label
_atom_site_aniso_U_11
_atom_site_aniso_U_22
_atom_site_aniso_U_33
_atom_site_aniso_U_23
_atom_site_aniso_U_13
_atom_site_aniso_U_12
I01 0.0695(3) 0.0903(3) 0.0954(4) -0.0065(3) -0.0132(2) -0.0464(2)
I02 0.0931(4) 0.0733(3) 0.0983(4) -0.0186(3) -0.0259(3) -0.0418(3)
F004 0.0508(19) 0.0556(19) 0.072(2) -0.0135(16) -0.0079(16) 0.0064(15)
F005 0.069(2) 0.084(2) 0.043(2) -0.0227(16) 0.0032(15) -0.0162(17)
N006 0.037(3) 0.048(3) 0.044(3) -0.011(2) 0.000(2) -0.008(2)
N007 0.047(3) 0.045(3) 0.048(3) -0.019(2) -0.003(2) -0.006(2)
C008 0.038(3) 0.034(3) 0.036(3) -0.005(2) -0.004(2) -0.004(2)
C009 0.042(3) 0.034(3) 0.035(3) -0.007(2) -0.007(2) -0.004(2)
C00A 0.032(3) 0.036(3) 0.044(3) -0.011(2) -0.004(2) -0.008(2)
C00B 0.037(3) 0.037(3) 0.041(3) -0.006(2) -0.006(2) -0.001(2)
C00C 0.044(3) 0.040(3) 0.037(3) -0.009(2) -0.005(2) -0.002(2)
C00D 0.041(3) 0.040(3) 0.042(3) -0.011(2) -0.002(2) -0.008(2)
C00E 0.038(3) 0.043(3) 0.040(3) -0.009(2) -0.002(2) -0.007(2)
C00F 0.047(3) 0.049(3) 0.037(3) -0.009(2) -0.011(2) -0.002(3)
C00G 0.046(3) 0.048(3) 0.046(3) -0.006(3) -0.008(3) -0.013(3)
C00H 0.051(3) 0.035(3) 0.042(3) -0.011(2) -0.004(3) -0.002(2)
C00I 0.036(3) 0.045(3) 0.039(3) -0.007(2) -0.001(2) -0.008(2)
C00J 0.039(3) 0.045(3) 0.043(3) -0.004(2) -0.007(2) 0.001(2)
C00K 0.048(3) 0.046(3) 0.045(3) -0.007(3) -0.008(3) -0.014(2)
C00L 0.053(3) 0.051(3) 0.036(3) -0.014(2) -0.008(2) -0.012(3)
C00M 0.047(3) 0.060(4) 0.057(4) -0.022(3) -0.003(3) -0.019(3)
C00N 0.048(3) 0.044(3) 0.043(3) 0.001(3) -0.011(3) -0.007(3)
C00O 0.047(3) 0.055(4) 0.060(4) -0.005(3) -0.012(3) -0.021(3)
C00P 0.037(3) 0.073(4) 0.047(3) -0.004(3) 0.002(3) -0.016(3)
C00Q 0.047(3) 0.050(3) 0.061(4) -0.012(3) -0.012(3) -0.018(3)
C00R 0.043(3) 0.059(4) 0.058(4) 0.003(3) -0.017(3) -0.013(3)
C00S 0.064(4) 0.046(3) 0.052(4) -0.015(3) -0.015(3) -0.010(3)
C00T 0.055(4) 0.054(4) 0.041(3) -0.004(3) -0.005(3) 0.007(3)
C00U 0.073(4) 0.046(3) 0.052(4) -0.019(3) -0.007(3) -0.023(3)
C00V 0.069(4) 0.051(4) 0.047(4) -0.020(3) -0.007(3) -0.002(3)
C00W 0.034(3) 0.071(4) 0.049(4) 0.003(3) -0.002(3) -0.006(3)
C00X 0.063(4) 0.046(3) 0.063(4) -0.010(3) -0.024(3) -0.016(3)
C00Y 0.053(4) 0.057(4) 0.047(4) -0.005(3) -0.006(3) 0.012(3)
C00Z 0.062(4) 0.062(4) 0.043(4) -0.013(3) -0.001(3) 0.004(3)
C010 0.068(4) 0.054(4) 0.070(4) -0.026(3) -0.002(3) -0.019(3)
C011 0.052(4) 0.070(4) 0.085(5) -0.025(3) 0.009(3) -0.030(3)
C012 0.047(4) 0.102(5) 0.089(5) -0.030(4) 0.013(3) -0.023(3)
C013 0.085(5) 0.071(4) 0.089(5) -0.053(4) -0.012(4) -0.009(3)
C014 0.049(4) 0.117(6) 0.062(5) -0.005(4) -0.005(3) -0.013(4)
C015 0.061(4) 0.088(5) 0.096(6) 0.003(4) -0.032(4) -0.033(4)
B016 0.047(4) 0.050(4) 0.045(4) -0.018(3) -0.002(3) -0.001(3)
C017 0.050(4) 0.134(7) 0.093(6) 0.005(5) -0.014(4) -0.039(4)

loop_
_atom_type_symbol
_atom_type_description
_atom_type_scat_dispersion_real
_atom_type_scat_dispersion_imag
_atom_type_scat_source
C C 0.0033 0.0016 'International Tables Vol C Tables 4.2.6.8 and 6.1.1.4'
H H 0.0000 0.0000 'International Tables Vol C Tables 4.2.6.8 and 6.1.1.4'
B B 0.0013 0.0007 'International Tables Vol C Tables 4.2.6.8 and 6.1.1.4'
F F 0.0171 0.0103 'International Tables Vol C Tables 4.2.6.8 and 6.1.1.4'
I I -0.4742 1.8119 'International Tables Vol C Tables 4.2.6.8 and 6.1.1.4'
N N 0.0061 0.0033 'International Tables Vol C Tables 4.2.6.8 and 6.1.1.4'

loop_
_exptl_crystal_face_index_h
_exptl_crystal_face_index_k
_exptl_crystal_face_index_l
_exptl_crystal_face_perp_dist
-4.00 -2.00 -1.00 0.0580
4.00 2.00 1.00 0.0770
0.00 1.00 -4.00 0.0220
0.00 -1.00 4.00 0.0240
-3.00 -4.00 -2.00 0.0500
1.00 -3.00 -3.00 0.0180
-1.00 4.00 4.00 0.0200

loop_
_geom_angle_atom_site_label_1
_geom_angle_atom_site_label_2
_geom_angle_atom_site_label_3
_geom_angle
_geom_angle_site_symmetry_1
_geom_angle_site_symmetry_3
_geom_angle_publ_flag
C00I N006 B016 125.7(4) . . ?
C00P N006 C00I 108.6(4) . . ?
C00P N006 B016 125.7(4) . . ?
C00E N007 B016 125.1(4) . . ?
C00S N007 C00E 107.6(4) . . ?
C00S N007 B016 127.1(4) . . ?
C00B C008 C00L 118.0(4) . . ?
C00C C008 C00B 119.0(4) . . ?
C00C C008 C00L 123.0(4) . . ?
C00E C009 C00A 118.7(4) . . ?
C00E C009 C00I 122.7(4) . . ?
C00I C009 C00A 118.7(4) . . ?
C00J C00A C009 119.2(4) . . ?
C00J C00A C00T 119.9(4) . . ?
C00T C00A C009 120.8(4) . . ?
C00H C00B C008 119.9(5) . . ?
C00H C00B C00N 120.4(4) . . ?
C00N C00B C008 119.7(5) . . ?
C008 C00C C00D 121.2(4) . . ?
C008 C00C C00M 119.6(4) . . ?
C00M C00C C00D 119.2(5) . . ?
C00F C00D C00C 119.7(4) . . ?
C00Y C00D C00C 122.4(4) . . ?
C00Y C00D C00F 117.8(4) . . ?
N007 C00E C00G 107.7(4) . . ?
C009 C00E N007 119.8(4) . . ?
C009 C00E C00G 132.5(4) . . ?
C00D C00F H00F 119.5 . . ?
C00D C00F C00J 121.0(5) . . ?
C00J C00F H00F 119.5 . . ?
C00E C00G C011 128.7(5) . . ?
C00Q C00G C00E 105.7(4) . . ?
C00Q C00G C011 125.6(5) . . ?
C00B C00H C00V 118.3(5) . . ?
C00U C00H C00B 119.4(4) . . ?
C00U C00H C00V 122.3(5) . . ?
N006 C00I C00K 108.3(4) . . ?
C009 C00I N006 119.6(4) . . ?
C009 C00I C00K 132.1(4) . . ?
C00A C00J C00F 120.2(4) . . ?
C00A C00J H00J 119.9 . . ?
C00F C00J H00J 119.9 . . ?
C00I C00K C010 129.5(5) . . ?
C00O C00K C00I 105.8(4) . . ?
C00O C00K C010 124.6(5) . . ?
C008 C00L H00L 119.1 . . ?
C00X C00L C008 121.9(5) . . ?
C00X C00L H00L 119.1 . . ?
C00C C00M H00M 119.4 . . ?
C00U C00M C00C 121.1(5) . . ?
C00U C00M H00M 119.4 . . ?
C00B C00N C00W 119.0(5) . . ?
C00R C00N C00B 120.8(5) . . ?
C00R C00N C00W 120.3(5) . . ?
C00K C00O I01 126.9(4) . . ?
C00K C00O C00P 108.3(4) . . ?
C00P C00O I01 124.8(4) . . ?
N006 C00P C00O 109.0(4) . . ?
N006 C00P C012 123.1(5) . . ?
C00O C00P C012 127.9(5) . . ?
C00G C00Q I02 126.5(4) . . ?
C00G C00Q C00S 109.5(4) . . ?
C00S C00Q I02 124.0(4) . . ?
C00N C00R C00X 118.4(5) . . ?
C015 C00R C00N 119.3(6) . . ?
C015 C00R C00X 122.3(6) . . ?
N007 C00S C00Q 109.4(4) . . ?
N007 C00S C013 121.5(5) . . ?
C00Q C00S C013 129.1(5) . . ?
C00A C00T H00T 120.5 . . ?
C00A C00T C00Y 119.0(5) . . ?
C00Y C00T H00T 120.5 . . ?
C00H C00U H00U 119.5 . . ?
C00M C00U C00H 120.9(5) . . ?
C00M C00U H00U 119.5 . . ?
C00H C00V H00V 119.3 . . ?
C00Z C00V C00H 121.3(5) . . ?
C00Z C00V H00V 119.3 . . ?
C00Z C00W C00N 119.1(5) . . ?
C014 C00W C00N 117.4(6) . . ?
C014 C00W C00Z 123.5(6) . . ?
C00L C00X C00R 121.3(5) . . ?
C00L C00X H00X 119.4 . . ?
C00R C00X H00X 119.4 . . ?
C00D C00Y C00T 122.1(5) . . ?
C00D C00Y H00Y 119.0 . . ?
C00T C00Y H00Y 119.0 . . ?
C00V C00Z C00W 121.8(5) . . ?
C00V C00Z H00Z 119.1 . . ?
C00W C00Z H00Z 119.1 . . ?
C00K C010 H01A 109.5 . . ?
C00K C010 H01B 109.5 . . ?
C00K C010 H01C 109.5 . . ?
H01A C010 H01B 109.5 . . ?
H01A C010 H01C 109.5 . . ?
H01B C010 H01C 109.5 . . ?
C00G C011 H01D 109.5 . . ?
C00G C011 H01E 109.5 . . ?
C00G C011 H01F 109.5 . . ?
H01D C011 H01E 109.5 . . ?
H01D C011 H01F 109.5 . . ?
H01E C011 H01F 109.5 . . ?
C00P C012 H01G 109.5 . . ?
C00P C012 H01H 109.5 . . ?
C00P C012 H01I 109.5 . . ?
H01G C012 H01H 109.5 . . ?
H01G C012 H01I 109.5 . . ?
H01H C012 H01I 109.5 . . ?
C00S C013 H01J 109.5 . . ?
C00S C013 H01K 109.5 . . ?
C00S C013 H01L 109.5 . . ?
H01J C013 H01K 109.5 . . ?
H01J C013 H01L 109.5 . . ?
H01K C013 H01L 109.5 . . ?
C00W C014 H014 119.1 . . ?
C017 C014 C00W 121.8(6) . . ?
C017 C014 H014 119.1 . . ?
C00R C015 H015 120.0 . . ?
C017 C015 C00R 120.0(6) . . ?
C017 C015 H015 120.0 . . ?
F004 B016 N006 109.4(4) . . ?
F004 B016 N007 109.9(5) . . ?
F005 B016 F004 109.8(4) . . ?
F005 B016 N006 110.9(5) . . ?
F005 B016 N007 110.0(4) . . ?
N006 B016 N007 106.8(4) . . ?
C014 C017 C015 121.1(7) . . ?
C014 C017 H017 119.4 . . ?
C015 C017 H017 119.4 . . ?

loop_
_geom_bond_atom_site_label_1
_geom_bond_atom_site_label_2
_geom_bond_distance
_geom_bond_site_symmetry_2
_geom_bond_publ_flag
I01 C00O 2.064(5) . ?
I02 C00Q 2.076(5) . ?
F004 B016 1.381(6) . ?
F005 B016 1.371(7) . ?
N006 C00I 1.395(6) . ?
N006 C00P 1.333(6) . ?
N006 B016 1.552(7) . ?
N007 C00E 1.404(6) . ?
N007 C00S 1.344(6) . ?
N007 B016 1.552(7) . ?
C008 C00B 1.423(6) . ?
C008 C00C 1.398(7) . ?
C008 C00L 1.432(6) . ?
C009 C00A 1.504(6) . ?
C009 C00E 1.390(6) . ?
C009 C00I 1.392(6) . ?
C00A C00J 1.365(6) . ?
C00A C00T 1.377(6) . ?
C00B C00H 1.411(6) . ?
C00B C00N 1.414(7) . ?
C00C C00D 1.493(6) . ?
C00C C00M 1.401(6) . ?
C00D C00F 1.380(6) . ?
C00D C00Y 1.366(7) . ?
C00E C00G 1.433(7) . ?
C00F H00F 0.9300 . ?
C00F C00J 1.381(6) . ?
C00G C00Q 1.367(7) . ?
C00G C011 1.503(7) . ?
C00H C00U 1.386(7) . ?
C00H C00V 1.446(7) . ?
C00I C00K 1.417(6) . ?
C00J H00J 0.9300 . ?
C00K C00O 1.389(7) . ?
C00K C010 1.490(7) . ?
C00L H00L 0.9300 . ?
C00L C00X 1.341(7) . ?
C00M H00M 0.9300 . ?
C00M C00U 1.368(7) . ?
C00N C00R 1.409(7) . ?
C00N C00W 1.435(7) . ?
C00O C00P 1.407(7) . ?
C00P C012 1.501(7) . ?
C00Q C00S 1.387(7) . ?
C00R C00X 1.428(7) . ?
C00R C015 1.402(7) . ?
C00S C013 1.504(7) . ?
C00T H00T 0.9300 . ?
C00T C00Y 1.385(7) . ?
C00U H00U 0.9300 . ?
C00V H00V 0.9300 . ?
C00V C00Z 1.325(8) . ?
C00W C00Z 1.414(8) . ?
C00W C014 1.405(8) . ?
C00X H00X 0.9300 . ?
C00Y H00Y 0.9300 . ?
C00Z H00Z 0.9300 . ?
C010 H01A 0.9600 . ?
C010 H01B 0.9600 . ?
C010 H01C 0.9600 . ?
C011 H01D 0.9600 . ?
C011 H01E 0.9600 . ?
C011 H01F 0.9600 . ?
C012 H01G 0.9600 . ?
C012 H01H 0.9600 . ?
C012 H01I 0.9600 . ?
C013 H01J 0.9600 . ?
C013 H01K 0.9600 . ?
C013 H01L 0.9600 . ?
C014 H014 0.9300 . ?
C014 C017 1.360(9) . ?
C015 H015 0.9300 . ?
C015 C017 1.388(9) . ?
C017 H017 0.9300 . ?

loop_
_geom_torsion_atom_site_label_1
_geom_torsion_atom_site_label_2
_geom_torsion_atom_site_label_3
_geom_torsion_atom_site_label_4
_geom_torsion
_geom_torsion_site_symmetry_1
_geom_torsion_site_symmetry_2
_geom_torsion_site_symmetry_3
_geom_torsion_site_symmetry_4
_geom_torsion_publ_flag
I01 C00O C00P N006 -179.3(3) . . . . ?
I01 C00O C00P C012 -1.0(8) . . . . ?
I02 C00Q C00S N007 179.7(3) . . . . ?
I02 C00Q C00S C013 -0.7(8) . . . . ?
N006 C00I C00K C00O -0.4(5) . . . . ?
N006 C00I C00K C010 176.0(5) . . . . ?
N007 C00E C00G C00Q 0.6(6) . . . . ?
N007 C00E C00G C011 179.7(5) . . . . ?
C008 C00B C00H C00U -1.2(7) . . . . ?
C008 C00B C00H C00V -179.2(4) . . . . ?
C008 C00B C00N C00R -1.2(7) . . . . ?
C008 C00B C00N C00W 178.4(4) . . . . ?
C008 C00C C00D C00F -101.6(6) . . . . ?
C008 C00C C00D C00Y 75.3(7) . . . . ?
C008 C00C C00M C00U 1.3(8) . . . . ?
C008 C00L C00X C00R 0.7(8) . . . . ?
C009 C00A C00J C00F -177.0(4) . . . . ?
C009 C00A C00T C00Y 176.9(5) . . . . ?
C009 C00E C00G C00Q 179.1(5) . . . . ?
C009 C00E C00G C011 -1.8(9) . . . . ?
C009 C00I C00K C00O -178.7(5) . . . . ?
C009 C00I C00K C010 -2.2(9) . . . . ?
C00A C009 C00E N007 180.0(4) . . . . ?
C00A C009 C00E C00G 1.7(8) . . . . ?
C00A C009 C00I N006 179.1(4) . . . . ?
C00A C009 C00I C00K -2.8(8) . . . . ?
C00A C00T C00Y C00D 0.0(9) . . . . ?
C00B C008 C00C C00D 174.7(4) . . . . ?
C00B C008 C00C C00M -3.1(7) . . . . ?
C00B C008 C00L C00X -1.2(7) . . . . ?
C00B C00H C00U C00M -0.6(8) . . . . ?
C00B C00H C00V C00Z 0.4(8) . . . . ?
C00B C00N C00R C00X 0.6(7) . . . . ?
C00B C00N C00R C015 178.7(5) . . . . ?
C00B C00N C00W C00Z 1.3(7) . . . . ?
C00B C00N C00W C014 -177.7(5) . . . . ?
C00C C008 C00B C00H 3.1(7) . . . . ?
C00C C008 C00B C00N -176.7(4) . . . . ?
C00C C008 C00L C00X 176.9(5) . . . . ?
C00C C00D C00F C00J 176.5(5) . . . . ?
C00C C00D C00Y C00T -176.5(5) . . . . ?
C00C C00M C00U C00H 0.6(8) . . . . ?
C00D C00C C00M C00U -176.5(5) . . . . ?
C00D C00F C00J C00A 0.1(8) . . . . ?
C00E N007 C00S C00Q 2.0(6) . . . . ?
C00E N007 C00S C013 -177.5(5) . . . . ?
C00E N007 B016 F004 112.2(5) . . . . ?
C00E N007 B016 F005 -126.8(5) . . . . ?
C00E N007 B016 N006 -6.3(7) . . . . ?
C00E C009 C00A C00J 88.1(6) . . . . ?
C00E C009 C00A C00T -89.3(6) . . . . ?
C00E C009 C00I N006 -1.0(7) . . . . ?
C00E C009 C00I C00K 177.1(5) . . . . ?
C00E C00G C00Q I02 179.2(4) . . . . ?
C00E C00G C00Q C00S 0.6(6) . . . . ?
C00F C00D C00Y C00T 0.5(9) . . . . ?
C00G C00Q C00S N007 -1.7(6) . . . . ?
C00G C00Q C00S C013 177.8(6) . . . . ?
C00H C00B C00N C00R 179.0(5) . . . . ?
C00H C00B C00N C00W -1.4(7) . . . . ?
C00H C00V C00Z C00W -0.5(9) . . . . ?
C00I N006 C00P C00O -0.6(6) . . . . ?
C00I N006 C00P C012 -179.0(5) . . . . ?
C00I N006 B016 F004 -113.5(5) . . . . ?
C00I N006 B016 F005 125.3(5) . . . . ?
C00I N006 B016 N007 5.4(7) . . . . ?
C00I C009 C00A C00J -91.9(6) . . . . ?
C00I C009 C00A C00T 90.6(6) . . . . ?
C00I C009 C00E N007 0.1(7) . . . . ?
C00I C009 C00E C00G -178.2(5) . . . . ?
C00I C00K C00O I01 179.6(4) . . . . ?
C00I C00K C00O C00P 0.1(6) . . . . ?
C00J C00A C00T C00Y -0.5(8) . . . . ?
C00K C00O C00P N006 0.3(6) . . . . ?
C00K C00O C00P C012 178.6(5) . . . . ?
C00L C008 C00B C00H -178.7(4) . . . . ?
C00L C008 C00B C00N 1.5(7) . . . . ?
C00L C008 C00C C00D -3.4(7) . . . . ?
C00L C008 C00C C00M 178.8(5) . . . . ?
C00M C00C C00D C00F 76.3(6) . . . . ?
C00M C00C C00D C00Y -106.8(6) . . . . ?
C00N C00B C00H C00U 178.6(5) . . . . ?
C00N C00B C00H C00V 0.6(7) . . . . ?
C00N C00R C00X C00L -0.4(8) . . . . ?
C00N C00R C015 C017 -0.5(9) . . . . ?
C00N C00W C00Z C00V -0.4(8) . . . . ?
C00N C00W C014 C017 -1.7(9) . . . . ?
C00P N006 C00I C009 179.1(4) . . . . ?
C00P N006 C00I C00K 0.6(5) . . . . ?
C00P N006 B016 F004 64.8(7) . . . . ?
C00P N006 B016 F005 -56.4(7) . . . . ?
C00P N006 B016 N007 -176.3(4) . . . . ?
C00R C00N C00W C00Z -179.1(5) . . . . ?
C00R C00N C00W C014 1.9(8) . . . . ?
C00R C015 C017 C014 0.8(11) . . . . ?
C00S N007 C00E C009 179.7(4) . . . . ?
C00S N007 C00E C00G -1.6(5) . . . . ?
C00S N007 B016 F004 -62.3(7) . . . . ?
C00S N007 B016 F005 58.6(7) . . . . ?
C00S N007 B016 N006 179.1(4) . . . . ?
C00T C00A C00J C00F 0.5(7) . . . . ?
C00U C00H C00V C00Z -177.6(5) . . . . ?
C00V C00H C00U C00M 177.3(5) . . . . ?
C00W C00N C00R C00X -179.0(5) . . . . ?
C00W C00N C00R C015 -0.9(8) . . . . ?
C00W C014 C017 C015 0.3(11) . . . . ?
C00X C00R C015 C017 177.5(6) . . . . ?
C00Y C00D C00F C00J -0.6(8) . . . . ?
C00Z C00W C014 C017 179.4(6) . . . . ?
C010 C00K C00O I01 3.0(8) . . . . ?
C010 C00K C00O C00P -176.6(5) . . . . ?
C011 C00G C00Q I02 0.0(8) . . . . ?
C011 C00G C00Q C00S -178.5(5) . . . . ?
C014 C00W C00Z C00V 178.5(6) . . . . ?
C015 C00R C00X C00L -178.4(5) . . . . ?
B016 N006 C00I C009 -2.3(7) . . . . ?
B016 N006 C00I C00K 179.2(4) . . . . ?
B016 N006 C00P C00O -179.1(5) . . . . ?
B016 N006 C00P C012 2.5(8) . . . . ?
B016 N007 C00E C009 4.2(7) . . . . ?
B016 N007 C00E C00G -177.1(4) . . . . ?
B016 N007 C00S C00Q 177.4(5) . . . . ?
B016 N007 C00S C013 -2.2(8) . . . . ?

loop_
_smtbx_masks_void_nr
_smtbx_masks_void_average_x
_smtbx_masks_void_average_y
_smtbx_masks_void_average_z
_smtbx_masks_void_volume
_smtbx_masks_void_count_electrons
_smtbx_masks_void_content
1 0.500 0.000 0.000 97.6 38.9 '4 H2O'
